data_7100423
loop_
_publ_author_name
'Kumar Biradha'
'Madhushree Sarkar'

_publ_section_title
;
Beta-sheet recognition in the non-interpenetrated and
interpenetrated two-dimensional coordination networks containing
cavities
;
_journal_name_full 'Chemical Communications'
_journal_paper_doi 10.1039/b500666j
_journal_year 2005
_chemical_formula_sum 'C31 H31 Cl9 Cu2 I2 N8 O4'
_chemical_formula_weight 1279.57
_space_group_IT_number 12
_symmetry_cell_setting monoclinic
_symmetry_space_group_name_Hall '-C 2y'
_symmetry_space_group_name_H-M 'C 1 2/m 1'
_cell_angle_alpha 90.00
_cell_angle_beta 91.96(3)
_cell_angle_gamma 90.00
_cell_formula_units_Z 2
_cell_length_a 9.6490(19)
_cell_length_b 15.559(3)
_cell_length_c 15.163(3)
_cell_measurement_temperature 293(2)
_cell_volume 2275.1(8)
_diffrn_ambient_temperature 293(2)
_exptl_crystal_density_diffrn 1.868
_cod_depositor_comments
;
The following automatic conversions were performed:
'_symmetry_cell_setting' value 'Monoclinic' changed to 'monoclinic'
according to '/home/saulius/struct/CIF-dictionaries/cif_core.dic'
dictionary named 'cif_core.dic' version 2.4.1 from 2010-06-29.

Automatic conversion script
Id: cif_fix_enum 1527 2010-12-29 10:47:43Z saulius 
;
_cod_original_sg_symbol_H-M 'C 2/m'
_cod_database_code 7100423

loop_
_symmetry_equiv_pos_as_xyz
'x, y, z'
'-x, y, -z'
'x+1/2, y+1/2, z'
'-x+1/2, y+1/2, -z'
'-x, -y, -z'
'x, -y, z'
'-x+1/2, -y+1/2, -z'
'x+1/2, -y+1/2, z'

loop_
_atom_site_label
_atom_site_type_symbol
_atom_site_fract_x
_atom_site_fract_y
_atom_site_fract_z
_atom_site_U_iso_or_equiv
_atom_site_adp_type
_atom_site_occupancy
_atom_site_symmetry_multiplicity
_atom_site_calc_flag
_atom_site_refinement_flags
_atom_site_disorder_assembly
_atom_site_disorder_group
I1 I 0.84273(7) -0.5000 -0.11329(4) 0.0629(3) Uani 1 2 d S . .
Cu1 Cu 0.89375(13) -0.5000 0.05677(7) 0.0611(4) Uani 1 2 d S . .
O1 O 0.9502(4) -0.2973(4) 0.3531(3) 0.0682(13) Uani 1 1 d . . .
N1 N 0.8065(6) -0.3910(3) 0.1118(3) 0.0572(13) Uani 1 1 d . . .
N2 N 0.7437(5) -0.2383(4) 0.3780(3) 0.0578(13) Uani 1 1 d . . .
H2 H 0.6631 -0.2259 0.3557 0.069 Uiso 1 1 calc R . .
C1 C 0.7832(6) -0.2961(4) 0.2345(4) 0.0475(13) Uani 1 1 d . . .
C2 C 0.8443(7) -0.3659(4) 0.1927(4) 0.0519(14) Uani 1 1 d . . .
H2A H 0.9145 -0.3960 0.2228 0.062 Uiso 1 1 calc R . .
C3 C 0.7083(8) -0.3437(5) 0.0681(4) 0.071(2) Uani 1 1 d . . .
H3 H 0.6814 -0.3592 0.0109 0.085 Uiso 1 1 calc R . .
C4 C 0.6476(9) -0.2738(6) 0.1054(4) 0.088(3) Uani 1 1 d . . .
H4 H 0.5792 -0.2434 0.0739 0.106 Uiso 1 1 calc R . .
C5 C 0.6870(7) -0.2482(5) 0.1888(4) 0.0637(17) Uani 1 1 d . . .
H5 H 0.6490 -0.1994 0.2137 0.076 Uiso 1 1 calc R . .
C6 C 0.8354(5) -0.2767(4) 0.3282(3) 0.0453(13) Uani 1 1 d . . .
C7 C 0.7765(7) -0.2167(5) 0.4699(4) 0.0618(17) Uani 1 1 d . . .
H7A H 0.7354 -0.1616 0.4837 0.074 Uiso 1 1 calc . . .
H7B H 0.8762 -0.2116 0.4788 0.074 Uiso 1 1 calc . . .

loop_
_atom_site_aniso_label
_atom_site_aniso_U_11
_atom_site_aniso_U_22
_atom_site_aniso_U_33
_atom_site_aniso_U_23
_atom_site_aniso_U_13
_atom_site_aniso_U_12
I1 0.0867(5) 0.0582(4) 0.0431(4) 0.000 -0.0097(3) 0.000
Cu1 0.0923(9) 0.0449(6) 0.0459(6) 0.000 -0.0015(6) 0.000
O1 0.050(2) 0.088(4) 0.066(3) -0.009(3) -0.014(2) 0.007(2)
N1 0.080(4) 0.048(3) 0.044(3) -0.010(2) 0.002(2) 0.002(3)
N2 0.054(3) 0.073(4) 0.046(3) -0.012(2) -0.007(2) 0.009(3)
C1 0.055(3) 0.046(3) 0.042(3) -0.002(2) 0.009(2) 0.001(3)
C2 0.067(4) 0.049(3) 0.040(3) 0.005(3) 0.003(3) 0.004(3)
C3 0.112(6) 0.061(4) 0.038(3) -0.004(3) -0.012(3) 0.031(4)
C4 0.122(7) 0.096(6) 0.045(4) -0.006(4) -0.018(4) 0.060(5)
C5 0.077(4) 0.065(4) 0.049(3) -0.005(3) -0.007(3) 0.028(4)
C6 0.038(3) 0.057(3) 0.041(3) 0.000(3) 0.001(2) -0.007(3)
C7 0.068(4) 0.066(4) 0.051(4) -0.020(3) -0.005(3) -0.003(3)

loop_
_geom_bond_atom_site_label_1
_geom_bond_atom_site_label_2
_geom_bond_distance
_geom_bond_site_symmetry_2
_geom_bond_publ_flag
I1 Cu1 2.6085(13) . ?
I1 Cu1 2.6554(15) 5_745 ?
Cu1 N1 2.081(5) 6_545 ?
Cu1 N1 2.081(5) . ?
Cu1 I1 2.6554(15) 5_745 ?
Cu1 Cu1 2.722(3) 5_745 ?
O1 C6 1.202(7) . ?
N1 C2 1.326(7) . ?
N1 C3 1.355(8) . ?
N2 C6 1.326(7) . ?
N2 C7 1.458(8) . ?
C1 C5 1.361(8) . ?
C1 C2 1.399(8) . ?
C1 C6 1.521(8) . ?
C3 C4 1.367(10) . ?
C4 C5 1.367(9) . ?
C7 C7 1.483(15) 7_646 ?
